data_7219730
loop_
_publ_author_name
'Frizzo, C. P.'
'Bender, C. R.'
'Tier, A. Z.'
'Gindri, I. M.'
'Salbego, P. R. S.'
'Meyer, A. R.'
'Martins, M. A. P.'

_publ_section_title
;
 Energetic and topological insights into the supramolecular structure of
 dicationic ionic liquids
;
_journal_issue 15
_journal_name_full CrystEngComm
_journal_page_first 2996
_journal_paper_doi 10.1039/C5CE00073D
_journal_volume 17
_journal_year 2015
_chemical_formula_moiety 'C16 H28 B2 F8 N4'
_chemical_formula_sum 'C16 H28 B2 F8 N4'
_chemical_formula_weight 450.04
_chemical_melting_point ?
_chemical_name_common 1,8-bis(3-methylimidazolium-1-yl)
_chemical_name_systematic
;
1,8-bis(3-methylimidazolium-1-yl) octane tetrafluorborate
;
_space_group_IT_number 14
_symmetry_cell_setting monoclinic
_symmetry_space_group_name_Hall '-P 2ybc'
_symmetry_space_group_name_H-M 'P 1 21/c 1'
_atom_sites_solution_hydrogens geom
_atom_sites_solution_primary direct
_atom_sites_solution_secondary difmap
_audit_conform_dict_location ftp://ftp.iucr.org/pub/cif_core.dic
_audit_conform_dict_name cif_core.dic
_audit_conform_dict_version 2.4
_audit_creation_date 2014-12-01T16:27:43-00:00
_audit_creation_method 'WinGX routine CIF_UPDATE'
_audit_update_record
;
2014-12-01 deposited with the CCDC.
2015-03-03 downloaded from the CCDC.
;
_cell_angle_alpha 90
_cell_angle_beta 100.649(2)
_cell_angle_gamma 90
_cell_formula_units_Z 2
_cell_length_a 5.4081(2)
_cell_length_b 15.5202(8)
_cell_length_c 13.3407(6)
_cell_measurement_reflns_used 6300
_cell_measurement_temperature 296(2)
_cell_measurement_theta_max 23.251
_cell_measurement_theta_min 2.6245
_cell_volume 1100.46(9)
_computing_cell_refinement 'BRUKER SANT'
_computing_data_collection 'BRUKER APEX-II'
_computing_data_reduction 'BRUKER SOFTWARE'
_computing_molecular_graphics 'ORTEP-3 (Farrugia, 2000)'
_computing_publication_material 'SHELXL-97 (Sheldrick, 1997)'
_computing_structure_refinement 'SHELXL-97 (Sheldrick, 2008)'
_computing_structure_solution 'SHELXL97 (Sheldrick, 1997)'
_diffrn_ambient_temperature 296(2)
_diffrn_detector_area_resol_mean none
_diffrn_measured_fraction_theta_full 0.994
_diffrn_measured_fraction_theta_max 0.994
_diffrn_measurement_device_type 'X8 APEX II'
_diffrn_measurement_method 'phi and omega scans'
_diffrn_radiation_monochromator graphite
_diffrn_radiation_type MoK\a
_diffrn_radiation_wavelength 0.71073
_diffrn_reflns_av_R_equivalents 0.0243
_diffrn_reflns_av_unetI/netI 0.0128
_diffrn_reflns_limit_h_max 6
_diffrn_reflns_limit_h_min -6
_diffrn_reflns_limit_k_max 19
_diffrn_reflns_limit_k_min -19
_diffrn_reflns_limit_l_max 17
_diffrn_reflns_limit_l_min -17
_diffrn_reflns_number 29502
_diffrn_reflns_theta_full 27.19
_diffrn_reflns_theta_max 27.19
_diffrn_reflns_theta_min 2.03
_diffrn_standards_decay_% none
_diffrn_standards_interval_count none
_diffrn_standards_interval_time none
_diffrn_standards_number none
_exptl_absorpt_coefficient_mu 0.128
_exptl_absorpt_correction_T_max 0.9553
_exptl_absorpt_correction_T_min 0.9305
_exptl_absorpt_correction_type none
_exptl_absorpt_process_details XPREP
_exptl_crystal_colour colourless
_exptl_crystal_density_diffrn 1.358
_exptl_crystal_density_meas ?
_exptl_crystal_density_method 'not measured'
_exptl_crystal_description block
_exptl_crystal_F_000 468
_exptl_crystal_recrystallization_method 'Re-crystallisation from solvent: acetone'
_exptl_crystal_size_max 0.57
_exptl_crystal_size_mid 0.43
_exptl_crystal_size_min 0.36
_refine_diff_density_max 0.34
_refine_diff_density_min -0.334
_refine_diff_density_rms 0.041
_refine_ls_extinction_coef 0.007(7)
_refine_ls_extinction_expression Fc^*^=kFc[1+0.001xFc^2^\l^3^/sin(2\q)]^-1/4^
_refine_ls_extinction_method SHELXL
_refine_ls_goodness_of_fit_ref 1.069
_refine_ls_hydrogen_treatment constr
_refine_ls_matrix_type full
_refine_ls_number_parameters 167
_refine_ls_number_reflns 2421
_refine_ls_number_restraints 0
_refine_ls_restrained_S_all 1.069
_refine_ls_R_factor_all 0.0974
_refine_ls_R_factor_gt 0.0686
_refine_ls_shift/su_max 0
_refine_ls_shift/su_mean 0
_refine_ls_structure_factor_coef Fsqd
_refine_ls_weighting_details 'calc w=1/[\s^2^(Fo^2^)+(0.1224P)^2^+0.3187P] where P=(Fo^2^+2Fc^2^)/3'
_refine_ls_weighting_scheme calc
_refine_ls_wR_factor_gt 0.2104
_refine_ls_wR_factor_ref 0.2399
_reflns_number_gt 1582
_reflns_number_total 2421
_reflns_threshold_expression >2\s(I)
_cod_data_source_file c5ce00073d2.cif
_cod_data_source_block teste1
_cod_depositor_comments
;
The following automatic conversions were performed:

'_chemical_melting_point' value 'none' was changed to '?' - the value
is undefined or not given.

'_exptl_crystal_density_meas' value 'none' was changed to '?' - the
value is perceived as not measured.

Automatic conversion script
Id: cif_fix_values 3086 2015-02-26 13:12:21Z robertas 

 Adding full bibliography for 7219730.cif.
;
_cod_original_sg_symbol_Hall -P2ybc
_cod_original_sg_symbol_H-M P21/c
_cod_database_code 7219730

loop_
_symmetry_equiv_pos_as_xyz
'x, y, z'
'-x, y+1/2, -z+1/2'
'-x, -y, -z'
'x, -y-1/2, z-1/2'

loop_
_atom_site_label
_atom_site_type_symbol
_atom_site_fract_x
_atom_site_fract_y
_atom_site_fract_z
_atom_site_U_iso_or_equiv
_atom_site_adp_type
_atom_site_occupancy
_atom_site_symmetry_multiplicity
_atom_site_calc_flag
_atom_site_refinement_flags
_atom_site_disorder_assembly
_atom_site_disorder_group
C31 C 0.3429(8) 1.2664(2) 0.9448(3) 0.1072(12) Uani 1 1 d . . .
H31A H 0.2341 1.2613 0.9938 0.161 Uiso 1 1 calc R . .
H31B H 0.266 1.3032 0.89 0.161 Uiso 1 1 calc R . .
H31C H 0.5009 1.2906 0.9771 0.161 Uiso 1 1 calc R . .
N3 N 0.3850(4) 1.18111(12) 0.90439(16) 0.0709(6) Uani 1 1 d . . .
C2 C 0.5246(5) 1.16499(15) 0.83610(19) 0.0681(7) Uani 1 1 d . . .
H2 H 0.6088 1.2061 0.8043 0.082 Uiso 1 1 calc R . .
N1 N 0.5266(3) 1.08124(12) 0.81964(14) 0.0598(5) Uani 1 1 d . . .
C11 C 0.6620(5) 1.03777(18) 0.7488(2) 0.0742(7) Uani 1 1 d . . .
H11A H 0.7929 1.0017 0.787 0.089 Uiso 1 1 calc R . .
H11B H 0.742 1.0805 0.7124 0.089 Uiso 1 1 calc R . .
C12 C 0.4879(4) 0.98304(16) 0.67321(19) 0.0647(7) Uani 1 1 d . . .
H12A H 0.5866 0.9533 0.6301 0.078 Uiso 1 1 calc R . .
H12B H 0.4122 0.9396 0.7103 0.078 Uiso 1 1 calc R . .
C13 C 0.2814(4) 1.03265(14) 0.60623(17) 0.0603(6) Uani 1 1 d . . .
H13A H 0.3564 1.0742 0.5665 0.072 Uiso 1 1 calc R . .
H13B H 0.1865 1.0644 0.6491 0.072 Uiso 1 1 calc R . .
C14 C 0.1028(4) 0.97562(14) 0.53432(17) 0.0595(6) Uani 1 1 d . . .
H14A H 0.1985 0.9432 0.4924 0.071 Uiso 1 1 calc R . .
H14B H 0.0264 0.9346 0.5742 0.071 Uiso 1 1 calc R . .
C5 C 0.3766(5) 1.04354(16) 0.87974(19) 0.0712(7) Uani 1 1 d . . .
H5 H 0.3421 0.985 0.8832 0.085 Uiso 1 1 calc R . .
C4 C 0.2893(6) 1.10620(18) 0.93234(19) 0.0752(7) Uani 1 1 d . . .
H4 H 0.183 1.0996 0.9792 0.09 Uiso 1 1 calc R . .
F1 F 0.7876(8) 0.7964(6) 0.8209(4) 0.153(3) Uani 0.633(17) 1 d P A 1
F1A F 0.836(5) 0.8349(16) 0.8111(16) 0.281(11) Uani 0.367(17) 1 d P A 2
B B 1.0426(6) 0.8001(2) 0.8373(3) 0.0747(9) Uani 1 1 d . . .
F2 F 1.1305(15) 0.8547(3) 0.9085(6) 0.147(3) Uani 0.67(2) 1 d P A 1
F2A F 1.119(3) 0.822(2) 0.9344(13) 0.229(10) Uani 0.33(2) 1 d P A 2
F3 F 1.1152(15) 0.8313(7) 0.7508(5) 0.173(4) Uani 0.62(2) 1 d P A 1
F3A F 1.181(4) 0.7980(13) 0.7741(18) 0.279(11) Uani 0.38(2) 1 d P A 2
F4 F 1.0967(8) 0.72056(19) 0.8542(4) 0.2189(19) Uani 1 1 d . A .

loop_
_atom_site_aniso_label
_atom_site_aniso_U_11
_atom_site_aniso_U_22
_atom_site_aniso_U_33
_atom_site_aniso_U_23
_atom_site_aniso_U_13
_atom_site_aniso_U_12
C31 0.159(3) 0.0639(19) 0.096(2) -0.0147(16) 0.015(2) 0.0179(19)
N3 0.0936(16) 0.0540(12) 0.0594(12) -0.0009(9) -0.0002(11) 0.0046(10)
C2 0.0812(16) 0.0523(13) 0.0670(15) 0.0031(10) 0.0031(12) -0.0088(11)
N1 0.0609(11) 0.0561(11) 0.0582(10) -0.0015(8) -0.0002(8) -0.0036(8)
C11 0.0579(13) 0.0817(17) 0.0799(16) -0.0101(13) 0.0045(12) 0.0064(11)
C12 0.0652(14) 0.0605(14) 0.0675(14) -0.0088(11) 0.0101(11) 0.0095(10)
C13 0.0636(13) 0.0569(13) 0.0608(13) -0.0058(10) 0.0127(10) 0.0024(9)
C14 0.0655(13) 0.0556(13) 0.0581(12) -0.0040(10) 0.0131(10) 0.0026(9)
C5 0.0918(18) 0.0552(13) 0.0637(14) 0.0027(11) 0.0071(12) -0.0083(12)
C4 0.0944(18) 0.0742(17) 0.0568(13) 0.0025(12) 0.0131(13) -0.0051(13)
F1 0.075(3) 0.266(7) 0.118(4) -0.013(4) 0.021(2) -0.047(4)
F1A 0.263(17) 0.258(16) 0.301(17) 0.032(13) -0.002(15) 0.212(15)
B 0.080(2) 0.0645(18) 0.081(2) -0.0012(15) 0.0200(16) -0.0055(14)
F2 0.188(5) 0.104(4) 0.150(6) -0.044(3) 0.031(4) -0.060(3)
F2A 0.103(7) 0.49(3) 0.082(7) -0.093(12) -0.009(5) 0.049(11)
F3 0.162(5) 0.243(8) 0.115(4) 0.070(4) 0.025(4) -0.071(5)
F3A 0.35(2) 0.271(16) 0.294(19) 0.047(13) 0.261(18) 0.136(15)
F4 0.261(5) 0.0832(19) 0.315(5) 0.007(2) 0.059(4) 0.011(2)

loop_
_atom_type_symbol
_atom_type_description
_atom_type_scat_dispersion_real
_atom_type_scat_dispersion_imag
_atom_type_scat_source
C C 0.0033 0.0016 'International Tables Vol C Tables 4.2.6.8 and 6.1.1.4'
H H 0 0 'International Tables Vol C Tables 4.2.6.8 and 6.1.1.4'
N N 0.0061 0.0033 'International Tables Vol C Tables 4.2.6.8 and 6.1.1.4'
F F 0.0171 0.0103 'International Tables Vol C Tables 4.2.6.8 and 6.1.1.4'
B B 0.0013 0.0007 'International Tables Vol C Tables 4.2.6.8 and 6.1.1.4'

loop_
_geom_angle_atom_site_label_1
_geom_angle_atom_site_label_2
_geom_angle_atom_site_label_3
_geom_angle
_geom_angle_site_symmetry_1
N3 C31 H31A 109.5 .
N3 C31 H31B 109.5 .
H31A C31 H31B 109.5 .
N3 C31 H31C 109.5 .
H31A C31 H31C 109.5 .
H31B C31 H31C 109.5 .
C2 N3 C4 109.1(2) .
C2 N3 C31 125.3(3) .
C4 N3 C31 125.6(3) .
N3 C2 N1 109.1(2) .
N3 C2 H2 125.4 .
N1 C2 H2 125.4 .
C2 N1 C5 107.4(2) .
C2 N1 C11 125.6(2) .
C5 N1 C11 127.0(2) .
N1 C11 C12 111.50(19) .
N1 C11 H11A 109.3 .
C12 C11 H11A 109.3 .
N1 C11 H11B 109.3 .
C12 C11 H11B 109.3 .
H11A C11 H11B 108 .
C13 C12 C11 114.3(2) .
C13 C12 H12A 108.7 .
C11 C12 H12A 108.7 .
C13 C12 H12B 108.7 .
C11 C12 H12B 108.7 .
H12A C12 H12B 107.6 .
C12 C13 C14 113.15(19) .
C12 C13 H13A 108.9 .
C14 C13 H13A 108.9 .
C12 C13 H13B 108.9 .
C14 C13 H13B 108.9 .
H13A C13 H13B 107.8 .
C14 C14 C13 113.8(2) 3_576
C14 C14 H14A 108.8 3_576
C13 C14 H14A 108.8 .
C14 C14 H14B 108.8 3_576
C13 C14 H14B 108.8 .
H14A C14 H14B 107.7 .
C4 C5 N1 107.5(2) .
C4 C5 H5 126.2 .
N1 C5 H5 126.2 .
C5 C4 N3 106.9(2) .
C5 C4 H4 126.6 .
N3 C4 H4 126.6 .
F3A B F1A 117.1(18) .
F3A B F4 86.9(11) .
F1A B F4 129.7(16) .
F3A B F2 109.4(11) .
F1A B F2 96.4(12) .
F4 B F2 117.5(5) .
F3A B F2A 123.7(15) .
F1A B F2A 105.5(12) .
F4 B F2A 93.1(16) .
F2 B F2A 27.5(16) .
F3A B F1 128.3(13) .
F1A B F1 29.6(14) .
F4 B F1 100.4(5) .
F2 B F1 111.7(5) .
F2A B F1 107.0(7) .
F3A B F3 29.2(10) .
F1A B F3 89.6(14) .
F4 B F3 113.4(6) .
F2 B F3 105.1(5) .
F2A B F3 129.9(15) .
F1 B F3 108.6(5) .
B F3A F4 47.8(8) .
B F4 F3A 45.3(4) .

loop_
_geom_bond_atom_site_label_1
_geom_bond_atom_site_label_2
_geom_bond_distance
_geom_bond_site_symmetry_2
C31 N3 1.463(4) .
C31 H31A 0.96 .
C31 H31B 0.96 .
C31 H31C 0.96 .
N3 C2 1.310(3) .
N3 C4 1.353(3) .
C2 N1 1.319(3) .
C2 H2 0.93 .
N1 C5 1.372(3) .
N1 C11 1.463(3) .
C11 C12 1.508(3) .
C11 H11A 0.97 .
C11 H11B 0.97 .
C12 C13 1.507(3) .
C12 H12A 0.97 .
C12 H12B 0.97 .
C13 C14 1.515(3) .
C13 H13A 0.97 .
C13 H13B 0.97 .
C14 C14 1.507(4) 3_576
C14 H14A 0.97 .
C14 H14B 0.97 .
C5 C4 1.335(4) .
C5 H5 0.93 .
C4 H4 0.93 .
F1 B 1.357(5) .
F1A B 1.234(13) .
B F3A 1.228(12) .
B F4 1.279(4) .
B F2 1.297(6) .
B F2A 1.329(12) .
B F3 1.374(6) .
F3A F4 1.72(2) .

loop_
_geom_torsion_atom_site_label_1
_geom_torsion_atom_site_label_2
_geom_torsion_atom_site_label_3
_geom_torsion_atom_site_label_4
_geom_torsion
_geom_torsion_site_symmetry_4
C4 N3 C2 N1 -1.0(3) .
C31 N3 C2 N1 178.2(3) .
N3 C2 N1 C5 1.0(3) .
N3 C2 N1 C11 -179.8(2) .
C2 N1 C11 C12 -124.6(3) .
C5 N1 C11 C12 54.4(3) .
N1 C11 C12 C13 61.2(3) .
C11 C12 C13 C14 -177.4(2) .
C12 C13 C14 C14 -179.1(2) 3_576
C2 N1 C5 C4 -0.7(3) .
C11 N1 C5 C4 -179.9(2) .
N1 C5 C4 N3 0.1(3) .
C2 N3 C4 C5 0.6(3) .
C31 N3 C4 C5 -178.6(3) .
F1A B F3A F4 -133.7(16) .
F2 B F3A F4 118.1(7) .
F2A B F3A F4 92(2) .
F1 B F3A F4 -100.8(10) .
F3 B F3A F4 -155(2) .
F1A B F4 F3A 123.2(18) .
F2 B F4 F3A -110.3(13) .
F2A B F4 F3A -123.6(15) .
F1 B F4 F3A 128.4(13) .
F3 B F4 F3A 12.7(13) .
